data_2225596
loop_
_publ_author_name
'Amirthaganesan, S.'
'Aridoss, G.'
D.Gayathri
'Park, Keun Soo'
'Jeong, Yeon Tae'

_publ_section_title
;
 Ethyl
 4-(3-chlorophenyl)-3,6-dihydroxy-6-methyl-2-(2-pyridyl)-4,5,6,7-tetrahydroindazole-5-carboxylate
;
_journal_coeditor_code NG2744
_journal_issue 4
_journal_name_full 'Acta Crystallographica Section E'
_journal_page_first o861
_journal_paper_doi 10.1107/S1600536810009360
_journal_volume 66
_journal_year 2010
_chemical_formula_iupac 'C22 H22 Cl N3 O4'
_chemical_formula_moiety 'C22 H22 Cl N3 O4'
_chemical_formula_sum 'C22 H22 Cl N3 O4'
_chemical_formula_weight 427.88
_chemical_name_systematic
;
Ethyl 4-(3-chlorophenyl)-3,6-dihydroxy-6-methyl-2-(2-pyridyl)-4,5,6,7-
tetrahydroindazole-5-carboxylate
;
_space_group_IT_number 2
_symmetry_cell_setting triclinic
_symmetry_space_group_name_Hall '-P 1'
_symmetry_space_group_name_H-M 'P -1'
_atom_sites_solution_hydrogens geom
_atom_sites_solution_primary direct
_atom_sites_solution_secondary difmap
_audit_creation_method SHELXL-97
_cell_angle_alpha 94.68(2)
_cell_angle_beta 90.19(2)
_cell_angle_gamma 115.66(3)
_cell_formula_units_Z 2
_cell_length_a 8.585(5)
_cell_length_b 9.053(3)
_cell_length_c 14.884(3)
_cell_measurement_reflns_used 1965
_cell_measurement_temperature 293(2)
_cell_measurement_theta_max 25.0
_cell_measurement_theta_min 2.51
_cell_volume 1038.3(8)
_computing_cell_refinement 'SAINT (Bruker, 2004)'
_computing_data_collection 'APEX2 (Bruker, 2004)'
_computing_data_reduction 'SAINT (Bruker, 2004)'
_computing_molecular_graphics 'PLATON (Spek, 2009)'
_computing_publication_material 'SHELXL97 (Sheldrick, 2008)'
_computing_structure_refinement 'SHELXL97 (Sheldrick, 2008)'
_computing_structure_solution 'SIR92 (Altomare <i>et al.</i>,  1999)'
_diffrn_ambient_temperature 293(2)
_diffrn_measured_fraction_theta_full 1.000
_diffrn_measured_fraction_theta_max 1.000
_diffrn_measurement_device_type 'Bruker Kappa APEXII CCD diffractometer'
_diffrn_measurement_method '\w and \f scan'
_diffrn_radiation_monochromator graphite
_diffrn_radiation_source 'fine-focus sealed tube'
_diffrn_radiation_type MoK\a
_diffrn_radiation_wavelength 0.71073
_diffrn_reflns_av_R_equivalents 0.0097
_diffrn_reflns_av_sigmaI/netI 0.0128
_diffrn_reflns_limit_h_max 10
_diffrn_reflns_limit_h_min -1
_diffrn_reflns_limit_k_max 10
_diffrn_reflns_limit_k_min -10
_diffrn_reflns_limit_l_max 17
_diffrn_reflns_limit_l_min -17
_diffrn_reflns_number 4446
_diffrn_reflns_theta_full 24.97
_diffrn_reflns_theta_max 24.97
_diffrn_reflns_theta_min 2.51
_diffrn_standards_decay_% 0
_exptl_absorpt_coefficient_mu 0.218
_exptl_absorpt_correction_T_max 0.9576
_exptl_absorpt_correction_T_min 0.9374
_exptl_absorpt_correction_type multi-scan
_exptl_absorpt_process_details '(SADABS; Bruker, 2004)'
_exptl_crystal_colour colourless
_exptl_crystal_density_diffrn 1.369
_exptl_crystal_density_method 'not measured'
_exptl_crystal_description prism
_exptl_crystal_F_000 448
_exptl_crystal_size_max 0.30
_exptl_crystal_size_mid 0.22
_exptl_crystal_size_min 0.20
_refine_diff_density_max 0.242
_refine_diff_density_min -0.301
_refine_ls_extinction_coef 0.0065(15)
_refine_ls_extinction_expression Fc^*^=kFc[1+0.001xFc^2^\l^3^/sin(2\q)]^-1/4^
_refine_ls_extinction_method 'SHELXL97 (Sheldrick, 2008)'
_refine_ls_goodness_of_fit_ref 1.036
_refine_ls_hydrogen_treatment constr
_refine_ls_matrix_type full
_refine_ls_number_parameters 274
_refine_ls_number_reflns 3647
_refine_ls_number_restraints 0
_refine_ls_restrained_S_all 1.036
_refine_ls_R_factor_all 0.0425
_refine_ls_R_factor_gt 0.0325
_refine_ls_shift/su_max 0.000
_refine_ls_shift/su_mean 0.000
_refine_ls_structure_factor_coef Fsqd
_refine_ls_weighting_details 'calc w=1/[\s^2^(Fo^2^)+(0.0426P)^2^+0.3338P] where P=(Fo^2^+2Fc^2^)/3'
_refine_ls_weighting_scheme calc
_refine_ls_wR_factor_gt 0.0865
_refine_ls_wR_factor_ref 0.0923
_reflns_number_gt 3025
_reflns_number_total 3647
_reflns_threshold_expression I>2sigma(I)
_cod_data_source_file ng2744.cif
_cod_data_source_block I
_cod_original_cell_volume 1038.3(7)
_cod_database_code 2225596
_cod_database_fobs_code 2225596

loop_
_symmetry_equiv_pos_as_xyz
'x, y, z'
'-x, -y, -z'

loop_
_atom_site_type_symbol
_atom_site_label
_atom_site_fract_x
_atom_site_fract_y
_atom_site_fract_z
_atom_site_U_iso_or_equiv
_atom_site_adp_type
_atom_site_calc_flag
_atom_site_refinement_flags
_atom_site_occupancy
_atom_site_disorder_assembly
_atom_site_disorder_group
C C1 0.23589(18) 0.01801(18) 0.72716(10) 0.0366(3) Uani d . 1 . .
H H1 0.2978 -0.0511 0.7220 0.044 Uiso calc R 1 . .
C C2 0.07219(19) -0.06547(18) 0.66275(10) 0.0375(3) Uani d . 1 . .
C C3 0.12780(19) -0.09587(18) 0.56754(10) 0.0396(4) Uani d . 1 . .
H H3A 0.1634 -0.1841 0.5665 0.048 Uiso calc R 1 . .
H H3B 0.0304 -0.1297 0.5248 0.048 Uiso calc R 1 . .
C C4 0.27363(19) 0.05594(18) 0.54012(10) 0.0361(3) Uani d . 1 . .
C C5 0.38310(19) 0.18470(18) 0.60252(10) 0.0369(3) Uani d . 1 . .
C C6 0.36178(19) 0.19180(18) 0.70250(10) 0.0356(3) Uani d . 1 . .
H H6 0.3088 0.2666 0.7180 0.043 Uiso calc R 1 . .
C C7 0.53145(18) 0.25391(18) 0.75799(10) 0.0351(3) Uani d . 1 . .
C C8 0.5566(2) 0.3545(2) 0.83731(10) 0.0414(4) Uani d . 1 . .
H H8 0.4731 0.3891 0.8551 0.050 Uiso calc R 1 . .
C C9 0.7067(2) 0.4029(2) 0.88964(10) 0.0447(4) Uani d . 1 . .
C C10 0.8331(2) 0.3542(2) 0.86565(11) 0.0469(4) Uani d . 1 . .
H H10 0.9332 0.3878 0.9019 0.056 Uiso calc R 1 . .
C C11 0.8082(2) 0.2543(2) 0.78656(11) 0.0469(4) Uani d . 1 . .
H H11 0.8920 0.2196 0.7693 0.056 Uiso calc R 1 . .
C C12 0.6592(2) 0.2054(2) 0.73290(11) 0.0417(4) Uani d . 1 . .
H H12 0.6445 0.1393 0.6794 0.050 Uiso calc R 1 . .
C C13 0.1873(2) 0.0274(2) 0.82426(11) 0.0427(4) Uani d . 1 . .
C C14 0.1681(4) -0.0911(3) 0.96324(14) 0.0803(7) Uani d . 1 . .
H H14A 0.1570 -0.1955 0.9816 0.096 Uiso calc R 1 . .
H H14B 0.0556 -0.0903 0.9672 0.096 Uiso calc R 1 . .
C C15 0.2938(3) 0.0447(3) 1.02645(15) 0.0851(7) Uani d . 1 . .
H H15A 0.4060 0.0462 1.0219 0.128 Uiso calc R 1 . .
H H15B 0.2568 0.0276 1.0871 0.128 Uiso calc R 1 . .
H H15C 0.2997 0.1479 1.0111 0.128 Uiso calc R 1 . .
C C16 -0.0561(2) -0.2271(2) 0.69547(12) 0.0507(4) Uani d . 1 . .
H H16A -0.0970 -0.2058 0.7528 0.076 Uiso calc R 1 . .
H H16B -0.0002 -0.2976 0.7018 0.076 Uiso calc R 1 . .
H H16C -0.1521 -0.2799 0.6525 0.076 Uiso calc R 1 . .
C C17 0.5006(2) 0.29568(19) 0.55071(10) 0.0413(4) Uani d . 1 . .
C C18 0.5488(2) 0.30146(19) 0.38582(11) 0.0402(4) Uani d . 1 . .
C C19 0.4867(2) 0.2333(2) 0.29936(11) 0.0466(4) Uani d . 1 . .
H H19 0.3820 0.1401 0.2887 0.056 Uiso calc R 1 . .
C C20 0.5862(3) 0.3088(2) 0.22937(12) 0.0575(5) Uani d . 1 . .
H H20 0.5490 0.2663 0.1701 0.069 Uiso calc R 1 . .
C C21 0.7400(3) 0.4464(3) 0.24685(13) 0.0605(5) Uani d . 1 . .
H H21 0.8084 0.4975 0.2000 0.073 Uiso calc R 1 . .
C C22 0.7904(2) 0.5064(2) 0.33443(13) 0.0584(5) Uani d . 1 . .
H H22 0.8939 0.6006 0.3462 0.070 Uiso calc R 1 . .
N N1 0.31575(16) 0.08157(15) 0.45512(8) 0.0394(3) Uani d . 1 . .
N N2 0.45910(16) 0.23300(15) 0.46190(8) 0.0408(3) Uani d . 1 . .
N N3 0.69768(19) 0.43596(18) 0.40430(10) 0.0510(4) Uani d . 1 . .
O O1 0.12768(17) 0.11693(18) 0.85661(8) 0.0608(4) Uani d . 1 . .
O O2 0.21903(18) -0.07785(16) 0.87015(8) 0.0602(3) Uani d . 1 . .
O O3 -0.00213(13) 0.04846(13) 0.66127(7) 0.0443(3) Uani d . 1 . .
H H3 -0.0884 0.0092 0.6272 0.066 Uiso calc R 1 . .
O O4 0.63299(16) 0.44010(14) 0.57502(8) 0.0589(3) Uani d . 1 . .
H H4 0.6822 0.4810 0.5300 0.088 Uiso calc R 1 . .
Cl Cl1 0.73648(7) 0.52862(8) 0.98989(3) 0.0772(2) Uani d . 1 . .

loop_
_atom_site_aniso_label
_atom_site_aniso_U_11
_atom_site_aniso_U_22
_atom_site_aniso_U_33
_atom_site_aniso_U_12
_atom_site_aniso_U_13
_atom_site_aniso_U_23
C1 0.0313(7) 0.0407(8) 0.0381(8) 0.0167(7) -0.0041(6) -0.0003(6)
C2 0.0317(7) 0.0382(8) 0.0398(8) 0.0136(6) -0.0052(6) -0.0027(6)
C3 0.0354(8) 0.0369(8) 0.0406(8) 0.0118(7) -0.0072(6) -0.0052(6)
C4 0.0328(7) 0.0377(8) 0.0358(8) 0.0147(6) -0.0055(6) -0.0031(6)
C5 0.0352(8) 0.0366(8) 0.0348(8) 0.0128(6) -0.0085(6) -0.0031(6)
C6 0.0326(7) 0.0380(8) 0.0347(8) 0.0153(6) -0.0073(6) -0.0039(6)
C7 0.0314(7) 0.0369(8) 0.0327(7) 0.0113(6) -0.0038(6) 0.0006(6)
C8 0.0338(8) 0.0494(9) 0.0390(8) 0.0178(7) -0.0043(6) -0.0045(7)
C9 0.0370(8) 0.0543(10) 0.0334(8) 0.0126(7) -0.0061(6) -0.0048(7)
C10 0.0304(8) 0.0625(11) 0.0408(9) 0.0138(8) -0.0064(6) 0.0052(8)
C11 0.0347(8) 0.0575(10) 0.0494(10) 0.0211(8) 0.0011(7) 0.0042(8)
C12 0.0388(8) 0.0449(9) 0.0388(8) 0.0171(7) -0.0017(6) -0.0036(7)
C13 0.0309(8) 0.0504(9) 0.0407(9) 0.0125(7) -0.0048(6) 0.0017(7)
C14 0.1040(18) 0.0827(15) 0.0467(11) 0.0304(14) 0.0103(11) 0.0233(11)
C15 0.0936(17) 0.114(2) 0.0490(12) 0.0472(16) -0.0075(11) 0.0030(12)
C16 0.0395(9) 0.0468(9) 0.0552(10) 0.0094(8) -0.0018(8) 0.0015(8)
C17 0.0393(8) 0.0374(8) 0.0394(8) 0.0106(7) -0.0094(7) -0.0029(6)
C18 0.0387(8) 0.0418(8) 0.0432(9) 0.0201(7) -0.0002(7) 0.0050(7)
C19 0.0447(9) 0.0489(9) 0.0447(9) 0.0197(8) -0.0006(7) 0.0004(7)
C20 0.0642(12) 0.0695(12) 0.0421(10) 0.0326(10) 0.0043(8) 0.0030(9)
C21 0.0576(11) 0.0710(13) 0.0536(11) 0.0264(10) 0.0143(9) 0.0183(10)
C22 0.0458(10) 0.0565(11) 0.0648(12) 0.0127(9) 0.0058(9) 0.0166(9)
N1 0.0339(7) 0.0389(7) 0.0380(7) 0.0102(6) -0.0048(5) -0.0038(5)
N2 0.0373(7) 0.0400(7) 0.0364(7) 0.0093(6) -0.0040(5) 0.0005(5)
N3 0.0447(8) 0.0494(8) 0.0506(8) 0.0123(7) -0.0010(6) 0.0075(7)
O1 0.0593(8) 0.0877(10) 0.0464(7) 0.0437(8) 0.0021(6) -0.0024(6)
O2 0.0762(9) 0.0632(8) 0.0440(7) 0.0315(7) 0.0015(6) 0.0137(6)
O3 0.0353(6) 0.0488(6) 0.0494(6) 0.0210(5) -0.0127(5) -0.0083(5)
O4 0.0561(7) 0.0446(7) 0.0471(7) -0.0039(6) -0.0076(6) -0.0020(5)
Cl1 0.0581(3) 0.1098(5) 0.0520(3) 0.0334(3) -0.0211(2) -0.0374(3)

loop_
_atom_type_symbol
_atom_type_description
_atom_type_scat_dispersion_real
_atom_type_scat_dispersion_imag
_atom_type_scat_source
C C 0.0033 0.0016 'International Tables Vol C Tables 4.2.6.8 and 6.1.1.4'
H H 0.0000 0.0000 'International Tables Vol C Tables 4.2.6.8 and 6.1.1.4'
N N 0.0061 0.0033 'International Tables Vol C Tables 4.2.6.8 and 6.1.1.4'
O O 0.0106 0.0060 'International Tables Vol C Tables 4.2.6.8 and 6.1.1.4'
Cl Cl 0.1484 0.1585 'International Tables Vol C Tables 4.2.6.8 and 6.1.1.4'

loop_
_geom_angle_atom_site_label_1
_geom_angle_atom_site_label_2
_geom_angle_atom_site_label_3
_geom_angle_site_symmetry_1
_geom_angle_site_symmetry_3
_geom_angle
_geom_angle_publ_flag
C13 C1 C6 . . 109.76(12) ?
C13 C1 C2 . . 111.12(12) ?
C6 C1 C2 . . 113.02(12) ?
C13 C1 H1 . . 107.6 ?
C6 C1 H1 . . 107.6 ?
C2 C1 H1 . . 107.6 ?
O3 C2 C16 . . 110.78(13) ?
O3 C2 C3 . . 109.40(13) ?
C16 C2 C3 . . 110.15(13) ?
O3 C2 C1 . . 106.58(12) ?
C16 C2 C1 . . 111.06(13) ?
C3 C2 C1 . . 108.78(12) ?
C4 C3 C2 . . 110.91(12) ?
C4 C3 H3A . . 109.5 ?
C2 C3 H3A . . 109.5 ?
C4 C3 H3B . . 109.5 ?
C2 C3 H3B . . 109.5 ?
H3A C3 H3B . . 108.0 ?
N1 C4 C5 . . 113.24(14) ?
N1 C4 C3 . . 123.79(13) ?
C5 C4 C3 . . 122.95(14) ?
C17 C5 C4 . . 104.49(13) ?
C17 C5 C6 . . 130.71(13) ?
C4 C5 C6 . . 124.75(14) ?
C5 C6 C7 . . 113.80(13) ?
C5 C6 C1 . . 108.64(12) ?
C7 C6 C1 . . 110.03(12) ?
C5 C6 H6 . . 108.1 ?
C7 C6 H6 . . 108.1 ?
C1 C6 H6 . . 108.1 ?
C8 C7 C12 . . 118.85(14) ?
C8 C7 C6 . . 119.86(13) ?
C12 C7 C6 . . 121.22(13) ?
C9 C8 C7 . . 119.45(15) ?
C9 C8 H8 . . 120.3 ?
C7 C8 H8 . . 120.3 ?
C10 C9 C8 . . 122.03(15) ?
C10 C9 Cl1 . . 118.91(12) ?
C8 C9 Cl1 . . 119.06(13) ?
C9 C10 C11 . . 118.52(15) ?
C9 C10 H10 . . 120.7 ?
C11 C10 H10 . . 120.7 ?
C10 C11 C12 . . 120.31(15) ?
C10 C11 H11 . . 119.8 ?
C12 C11 H11 . . 119.8 ?
C11 C12 C7 . . 120.83(15) ?
C11 C12 H12 . . 119.6 ?
C7 C12 H12 . . 119.6 ?
O1 C13 O2 . . 123.97(16) ?
O1 C13 C1 . . 125.16(15) ?
O2 C13 C1 . . 110.87(14) ?
O2 C14 C15 . . 112.8(2) ?
O2 C14 H14A . . 109.0 ?
C15 C14 H14A . . 109.0 ?
O2 C14 H14B . . 109.0 ?
C15 C14 H14B . . 109.0 ?
H14A C14 H14B . . 107.8 ?
C14 C15 H15A . . 109.5 ?
C14 C15 H15B . . 109.5 ?
H15A C15 H15B . . 109.5 ?
C14 C15 H15C . . 109.5 ?
H15A C15 H15C . . 109.5 ?
H15B C15 H15C . . 109.5 ?
C2 C16 H16A . . 109.5 ?
C2 C16 H16B . . 109.5 ?
H16A C16 H16B . . 109.5 ?
C2 C16 H16C . . 109.5 ?
H16A C16 H16C . . 109.5 ?
H16B C16 H16C . . 109.5 ?
O4 C17 C5 . . 130.01(14) ?
O4 C17 N2 . . 122.42(15) ?
C5 C17 N2 . . 107.56(13) ?
N3 C18 C19 . . 123.45(16) ?
N3 C18 N2 . . 114.62(14) ?
C19 C18 N2 . . 121.93(15) ?
C20 C19 C18 . . 117.28(17) ?
C20 C19 H19 . . 121.4 ?
C18 C19 H19 . . 121.4 ?
C21 C20 C19 . . 120.22(18) ?
C21 C20 H20 . . 119.9 ?
C19 C20 H20 . . 119.9 ?
C22 C21 C20 . . 118.54(18) ?
C22 C21 H21 . . 120.7 ?
C20 C21 H21 . . 120.7 ?
N3 C22 C21 . . 122.97(18) ?
N3 C22 H22 . . 118.5 ?
C21 C22 H22 . . 118.5 ?
C4 N1 N2 . . 103.89(12) ?
C17 N2 N1 . . 110.81(13) ?
C17 N2 C18 . . 127.39(13) ?
N1 N2 C18 . . 121.72(13) ?
C18 N3 C22 . . 117.54(16) ?
C13 O2 C14 . . 117.31(16) ?
C2 O3 H3 . . 109.5 ?
C17 O4 H4 . . 109.5 ?

loop_
_geom_bond_atom_site_label_1
_geom_bond_atom_site_label_2
_geom_bond_site_symmetry_2
_geom_bond_distance
_geom_bond_publ_flag
C1 C13 . 1.512(2) ?
C1 C6 . 1.550(2) ?
C1 C2 . 1.555(2) ?
C1 H1 . 0.9800 ?
C2 O3 . 1.4300(19) ?
C2 C16 . 1.521(2) ?
C2 C3 . 1.538(2) ?
C3 C4 . 1.492(2) ?
C3 H3A . 0.9700 ?
C3 H3B . 0.9700 ?
C4 N1 . 1.328(2) ?
C4 C5 . 1.405(2) ?
C5 C17 . 1.369(2) ?
C5 C6 . 1.500(2) ?
C6 C7 . 1.525(2) ?
C6 H6 . 0.9800 ?
C7 C8 . 1.387(2) ?
C7 C12 . 1.389(2) ?
C8 C9 . 1.381(2) ?
C8 H8 . 0.9300 ?
C9 C10 . 1.375(2) ?
C9 Cl1 . 1.7482(17) ?
C10 C11 . 1.381(2) ?
C10 H10 . 0.9300 ?
C11 C12 . 1.384(2) ?
C11 H11 . 0.9300 ?
C12 H12 . 0.9300 ?
C13 O1 . 1.204(2) ?
C13 O2 . 1.333(2) ?
C14 O2 . 1.453(2) ?
C14 C15 . 1.489(3) ?
C14 H14A . 0.9700 ?
C14 H14B . 0.9700 ?
C15 H15A . 0.9600 ?
C15 H15B . 0.9600 ?
C15 H15C . 0.9600 ?
C16 H16A . 0.9600 ?
C16 H16B . 0.9600 ?
C16 H16C . 0.9600 ?
C17 O4 . 1.3287(19) ?
C17 N2 . 1.377(2) ?
C18 N3 . 1.337(2) ?
C18 C19 . 1.379(2) ?
C18 N2 . 1.402(2) ?
C19 C20 . 1.378(3) ?
C19 H19 . 0.9300 ?
C20 C21 . 1.372(3) ?
C20 H20 . 0.9300 ?
C21 C22 . 1.363(3) ?
C21 H21 . 0.9300 ?
C22 N3 . 1.340(2) ?
C22 H22 . 0.9300 ?
N1 N2 . 1.3854(19) ?
O3 H3 . 0.8200 ?
O4 H4 . 0.8200 ?

loop_
_geom_hbond_atom_site_label_D
_geom_hbond_atom_site_label_H
_geom_hbond_atom_site_label_A
_geom_hbond_site_symmetry_A
_geom_hbond_distance_DH
_geom_hbond_distance_HA
_geom_hbond_distance_DA
_geom_hbond_angle_DHA
O4 H4 N3 . 0.82 1.90 2.604(3) 143.4
O3 H3 N1 2_556 0.82 2.10 2.920(2) 176
C11 H11 O3 1_655 0.93 2.58 3.418(3) 150.7
C16 H16C O4 1_445 0.96 2.57 3.397(3) 144

loop_
_geom_torsion_atom_site_label_1
_geom_torsion_atom_site_label_2
_geom_torsion_atom_site_label_3
_geom_torsion_atom_site_label_4
_geom_torsion_site_symmetry_1
_geom_torsion_site_symmetry_2
_geom_torsion_site_symmetry_3
_geom_torsion_site_symmetry_4
_geom_torsion
_geom_torsion_publ_flag
C13 C1 C2 O3 . . . . 70.80(16) ?
C6 C1 C2 O3 . . . . -53.11(16) ?
C13 C1 C2 C16 . . . . -49.95(17) ?
C6 C1 C2 C16 . . . . -173.86(13) ?
C13 C1 C2 C3 . . . . -171.33(13) ?
C6 C1 C2 C3 . . . . 64.75(16) ?
O3 C2 C3 C4 . . . . 66.92(16) ?
C16 C2 C3 C4 . . . . -171.08(13) ?
C1 C2 C3 C4 . . . . -49.14(17) ?
C2 C3 C4 N1 . . . . -160.33(14) ?
C2 C3 C4 C5 . . . . 21.3(2) ?
N1 C4 C5 C17 . . . . -0.35(18) ?
C3 C4 C5 C17 . . . . 178.15(14) ?
N1 C4 C5 C6 . . . . 177.45(14) ?
C3 C4 C5 C6 . . . . -4.0(2) ?
C17 C5 C6 C7 . . . . -44.3(2) ?
C4 C5 C6 C7 . . . . 138.48(15) ?
C17 C5 C6 C1 . . . . -167.28(16) ?
C4 C5 C6 C1 . . . . 15.5(2) ?
C13 C1 C6 C5 . . . . -170.09(12) ?
C2 C1 C6 C5 . . . . -45.43(16) ?
C13 C1 C6 C7 . . . . 64.71(16) ?
C2 C1 C6 C7 . . . . -170.63(12) ?
C5 C6 C7 C8 . . . . 142.41(15) ?
C1 C6 C7 C8 . . . . -95.41(17) ?
C5 C6 C7 C12 . . . . -40.7(2) ?
C1 C6 C7 C12 . . . . 81.54(17) ?
C12 C7 C8 C9 . . . . -0.5(2) ?
C6 C7 C8 C9 . . . . 176.50(15) ?
C7 C8 C9 C10 . . . . -0.1(3) ?
C7 C8 C9 Cl1 . . . . -179.58(12) ?
C8 C9 C10 C11 . . . . 0.2(3) ?
Cl1 C9 C10 C11 . . . . 179.72(13) ?
C9 C10 C11 C12 . . . . 0.3(3) ?
C10 C11 C12 C7 . . . . -0.9(3) ?
C8 C7 C12 C11 . . . . 1.0(2) ?
C6 C7 C12 C11 . . . . -176.00(15) ?
C6 C1 C13 O1 . . . . 54.3(2) ?
C2 C1 C13 O1 . . . . -71.5(2) ?
C6 C1 C13 O2 . . . . -125.83(14) ?
C2 C1 C13 O2 . . . . 108.41(15) ?
C4 C5 C17 O4 . . . . 179.84(17) ?
C6 C5 C17 O4 . . . . 2.2(3) ?
C4 C5 C17 N2 . . . . 0.32(17) ?
C6 C5 C17 N2 . . . . -177.30(15) ?
N3 C18 C19 C20 . . . . 0.6(3) ?
N2 C18 C19 C20 . . . . -179.03(15) ?
C18 C19 C20 C21 . . . . -0.2(3) ?
C19 C20 C21 C22 . . . . -0.5(3) ?
C20 C21 C22 N3 . . . . 0.9(3) ?
C5 C4 N1 N2 . . . . 0.23(17) ?
C3 C4 N1 N2 . . . . -178.26(13) ?
O4 C17 N2 N1 . . . . -179.77(14) ?
C5 C17 N2 N1 . . . . -0.21(18) ?
O4 C17 N2 C18 . . . . 3.5(3) ?
C5 C17 N2 C18 . . . . -176.92(14) ?
C4 N1 N2 C17 . . . . -0.01(16) ?
C4 N1 N2 C18 . . . . 176.92(13) ?
N3 C18 N2 C17 . . . . 5.5(2) ?
C19 C18 N2 C17 . . . . -174.84(15) ?
N3 C18 N2 N1 . . . . -170.91(13) ?
C19 C18 N2 N1 . . . . 8.8(2) ?
C19 C18 N3 C22 . . . . -0.3(3) ?
N2 C18 N3 C22 . . . . 179.38(15) ?
C21 C22 N3 C18 . . . . -0.5(3) ?
O1 C13 O2 C14 . . . . 3.9(3) ?
C1 C13 O2 C14 . . . . -175.97(16) ?
C15 C14 O2 C13 . . . . -79.9(3) ?
